data_7050492
loop_
_publ_author_name
'Eisentr\"ager, Frank'
'G\"othlich, Alexander'
'Gruber, Irene'
'Heiss, Helmut'
'Kiener, Christoph A.'
'Kr\"uger, Carl'
'Ulrich Notheis, J.'
'Rominger, Frank'
'Scherhag, Gunter'
'Schultz, Madeleine'
'Straub, Bernd F.'
'Volland, Martin A. O.'
'Hofmann, Peter'

_publ_section_title
;
 Sterically crowded diphosphinomethane ligands: molecular structures,
 UV-photoelectron spectroscopy and a convenient general synthesis of
 tBu2PCH2PtBu2 and related species
;
_journal_issue 3
_journal_name_full 'New Journal of Chemistry'
_journal_page_first 540
_journal_page_last 550
_journal_paper_doi 10.1039/b210114a
_journal_volume 27
_journal_year 2003
_chemical_formula_moiety 'C21 H30 P2'
_chemical_formula_sum 'C21 H30 P2'
_chemical_formula_weight 344.39
_chemical_name_common ptbpm
_space_group_IT_number 14
_symmetry_cell_setting monoclinic
_symmetry_space_group_name_Hall '-P 2ybc'
_symmetry_space_group_name_H-M 'P 1 21/c 1'
_atom_sites_solution_hydrogens geom
_atom_sites_solution_primary direct
_atom_sites_solution_secondary difmap
_audit_creation_method SHELXL-97
_cell_angle_alpha 90.00
_cell_angle_beta 105.3140(10)
_cell_angle_gamma 90.00
_cell_formula_units_Z 4
_cell_length_a 6.2975(2)
_cell_length_b 33.5911(4)
_cell_length_c 10.2346(2)
_cell_measurement_temperature 200(2)
_cell_volume 2088.15(8)
_computing_cell_refinement 'Bruker SMART'
_computing_data_collection 'Bruker SMART'
_computing_data_reduction 'Bruker SHELXTL'
_computing_molecular_graphics 'Bruker SHELXTL'
_computing_publication_material 'Bruker SHELXTL'
_computing_structure_refinement 'SHELXL-97 (Sheldrick, 1997)'
_computing_structure_solution 'SHELXS-97 (Sheldrick, 1990)'
_diffrn_ambient_temperature 200(2)
_diffrn_measured_fraction_theta_full 0.928
_diffrn_measured_fraction_theta_max 0.928
_diffrn_measurement_device_type 'CCD area detector'
_diffrn_measurement_method 'phi and omega scans'
_diffrn_radiation_monochromator graphite
_diffrn_radiation_source 'fine-focus sealed tube'
_diffrn_radiation_type MoK\a
_diffrn_radiation_wavelength 0.71073
_diffrn_reflns_av_R_equivalents 0.0538
_diffrn_reflns_av_sigmaI/netI 0.0621
_diffrn_reflns_limit_h_max 7
_diffrn_reflns_limit_h_min -7
_diffrn_reflns_limit_k_max 40
_diffrn_reflns_limit_k_min -40
_diffrn_reflns_limit_l_max 12
_diffrn_reflns_limit_l_min -12
_diffrn_reflns_number 15312
_diffrn_reflns_theta_full 25.46
_diffrn_reflns_theta_max 25.46
_diffrn_reflns_theta_min 2.15
_exptl_absorpt_coefficient_mu 0.207
_exptl_absorpt_correction_T_max 0.93
_exptl_absorpt_correction_T_min 0.77
_exptl_absorpt_correction_type multi-scan
_exptl_absorpt_process_details 'Blessing, Acta Cryst. (1995) A51 33-38.'
_exptl_crystal_colour colorless
_exptl_crystal_density_diffrn 1.095
_exptl_crystal_density_method 'not measured'
_exptl_crystal_description polyhedron
_exptl_crystal_F_000 744
_exptl_crystal_size_max .154
_exptl_crystal_size_mid .08
_exptl_crystal_size_min .08
_refine_diff_density_max 0.198
_refine_diff_density_min -0.225
_refine_diff_density_rms 0.041
_refine_ls_extinction_method none
_refine_ls_goodness_of_fit_ref 1.011
_refine_ls_hydrogen_treatment refall
_refine_ls_matrix_type full
_refine_ls_number_parameters 328
_refine_ls_number_reflns 3599
_refine_ls_number_restraints 0
_refine_ls_restrained_S_all 1.011
_refine_ls_R_factor_all 0.0870
_refine_ls_R_factor_gt 0.0461
_refine_ls_shift/su_max 0.321
_refine_ls_shift/su_mean 0.046
_refine_ls_structure_factor_coef Fsqd
_refine_ls_weighting_details 'calc w=1/[\s^2^(Fo^2^)+(0.0507P)^2^+0.0370P] where P=(Fo^2^+2Fc^2^)/3'
_refine_ls_weighting_scheme calc
_refine_ls_wR_factor_gt 0.0882
_refine_ls_wR_factor_ref 0.1012
_reflns_number_gt 2435
_reflns_number_total 3599
_reflns_threshold_expression >2sigma(I)
_cod_data_source_file b210114a.txt
_cod_data_source_block fe20_ptbpm_5
_cod_depositor_comments
;
The following automatic conversions were performed:
'_symmetry_cell_setting' value 'Monoclinic' changed to 'monoclinic'
according to '/home/saulius/struct/CIF-dictionaries/cif_core.dic'
dictionary named 'cif_core.dic' version 2.4.1 from 2010-06-29.

Automatic conversion script
Id: cif_fix_enum 1527 2010-12-29 10:47:43Z saulius 
;
_cod_original_sg_symbol_H-M P2(1)/c
_cod_database_code 7050492

loop_
_symmetry_equiv_pos_as_xyz
'x, y, z'
'-x, y+1/2, -z+1/2'
'-x, -y, -z'
'x, -y-1/2, z-1/2'

loop_
_atom_site_label
_atom_site_type_symbol
_atom_site_fract_x
_atom_site_fract_y
_atom_site_fract_z
_atom_site_U_iso_or_equiv
_atom_site_adp_type
_atom_site_occupancy
_atom_site_symmetry_multiplicity
_atom_site_calc_flag
_atom_site_refinement_flags
_atom_site_disorder_assembly
_atom_site_disorder_group
P1 P 0.15491(10) 0.389932(19) 0.23081(6) 0.0365(2) Uani 1 1 d . . .
P2 P 0.22924(10) 0.339096(18) 0.48416(6) 0.0356(2) Uani 1 1 d . . .
C10 C 0.3610(4) 0.36073(8) 0.3587(2) 0.0361(6) Uani 1 1 d . . .
C11 C 0.1187(4) 0.35714(8) 0.0766(2) 0.0474(7) Uani 1 1 d . . .
C12 C 0.3224(7) 0.34691(14) 0.0302(4) 0.0803(11) Uani 1 1 d . . .
H12A H 0.452(5) 0.3390(8) 0.099(3) 0.067(10) Uiso 1 1 d . . .
H12B H 0.285(5) 0.3247(10) -0.038(3) 0.098(11) Uiso 1 1 d . . .
H12C H 0.372(6) 0.3703(10) -0.022(4) 0.114(14) Uiso 1 1 d . . .
C13 C -0.0557(7) 0.37525(12) -0.0414(3) 0.0720(10) Uani 1 1 d . . .
H13A H -0.100(5) 0.3565(8) -0.116(3) 0.074(9) Uiso 1 1 d . . .
H13B H -0.007(5) 0.3999(9) -0.075(3) 0.083(11) Uiso 1 1 d . . .
H13C H -0.196(6) 0.3850(11) -0.017(4) 0.119(16) Uiso 1 1 d . . .
C14 C 0.0203(8) 0.31841(11) 0.1167(4) 0.0730(11) Uani 1 1 d . . .
H14B H -0.015(5) 0.3023(8) 0.040(3) 0.075(10) Uiso 1 1 d . . .
H14C H 0.132(5) 0.3023(8) 0.190(3) 0.078(9) Uiso 1 1 d . . .
H14A H -0.115(6) 0.3249(11) 0.145(4) 0.111(16) Uiso 1 1 d . . .
C15 C 0.3153(4) 0.43648(7) 0.2150(2) 0.0432(6) Uani 1 1 d . . .
C16 C 0.1713(7) 0.46278(10) 0.1050(4) 0.0636(9) Uani 1 1 d . . .
H16A H 0.026(5) 0.4658(9) 0.118(3) 0.088(12) Uiso 1 1 d . . .
H16B H 0.239(4) 0.4902(9) 0.108(3) 0.074(9) Uiso 1 1 d . . .
H16C H 0.157(5) 0.4509(9) 0.015(3) 0.081(10) Uiso 1 1 d . . .
C17 C 0.5402(6) 0.43086(12) 0.1887(5) 0.0727(10) Uani 1 1 d . . .
H17A H 0.603(5) 0.4556(9) 0.190(3) 0.079(10) Uiso 1 1 d . . .
H17C H 0.527(5) 0.4209(9) 0.100(3) 0.086(13) Uiso 1 1 d . . .
H17B H 0.641(5) 0.4086(10) 0.249(3) 0.091(10) Uiso 1 1 d . . .
C18 C 0.3452(8) 0.45817(10) 0.3511(3) 0.0679(10) Uani 1 1 d . . .
H18A H 0.414(4) 0.4846(9) 0.350(3) 0.079(10) Uiso 1 1 d . . .
H18C H 0.208(5) 0.4621(9) 0.369(3) 0.084(13) Uiso 1 1 d . . .
H18B H 0.440(5) 0.4431(9) 0.425(3) 0.075(10) Uiso 1 1 d . . .
C21 C 0.2176(4) 0.38375(7) 0.5863(2) 0.0363(6) Uani 1 1 d . . .
C22 C 0.0170(5) 0.40339(8) 0.5659(3) 0.0499(7) Uani 1 1 d . . .
H22 H -0.104(4) 0.3926(7) 0.507(3) 0.051(8) Uiso 1 1 d . . .
C23 C -0.0004(6) 0.43849(9) 0.6316(3) 0.0650(9) Uani 1 1 d . . .
H23 H -0.135(5) 0.4527(8) 0.616(3) 0.078(10) Uiso 1 1 d . . .
C24 C 0.1819(6) 0.45444(9) 0.7207(3) 0.0625(9) Uani 1 1 d . . .
H24 H 0.172(4) 0.4784(8) 0.765(3) 0.063(8) Uiso 1 1 d . . .
C25 C 0.3825(6) 0.43532(8) 0.7450(3) 0.0564(8) Uani 1 1 d . . .
H25 H 0.507(4) 0.4449(7) 0.802(3) 0.053(8) Uiso 1 1 d . . .
C26 C 0.4006(5) 0.40008(8) 0.6780(3) 0.0435(7) Uani 1 1 d . . .
H26 H 0.535(4) 0.3872(6) 0.695(2) 0.035(7) Uiso 1 1 d . . .
C27 C 0.4541(4) 0.31144(6) 0.5985(2) 0.0355(6) Uani 1 1 d . . .
C28 C 0.4146(5) 0.29560(8) 0.7164(3) 0.0507(7) Uani 1 1 d . . .
H28 H 0.288(4) 0.3003(7) 0.736(2) 0.036(7) Uiso 1 1 d . . .
C29 C 0.5657(6) 0.27103(9) 0.8018(3) 0.0620(9) Uani 1 1 d . . .
H29 H 0.530(5) 0.2612(8) 0.877(3) 0.074(10) Uiso 1 1 d . . .
C30 C 0.7582(6) 0.26129(9) 0.7712(3) 0.0584(9) Uani 1 1 d . . .
H30 H 0.855(4) 0.2430(8) 0.828(3) 0.057(8) Uiso 1 1 d . . .
C31 C 0.8028(5) 0.27656(8) 0.6562(3) 0.0531(8) Uani 1 1 d . . .
H31 H 0.937(4) 0.2705(7) 0.636(3) 0.054(8) Uiso 1 1 d . . .
C32 C 0.6535(4) 0.30199(7) 0.5707(3) 0.0419(6) Uani 1 1 d . . .
H32 H 0.691(4) 0.3130(7) 0.494(2) 0.044(7) Uiso 1 1 d . . .
H10A H 0.417(4) 0.3395(7) 0.318(2) 0.041(7) Uiso 1 1 d . . .
H10B H 0.486(4) 0.3783(7) 0.404(2) 0.040(7) Uiso 1 1 d . . .

loop_
_atom_site_aniso_label
_atom_site_aniso_U_11
_atom_site_aniso_U_22
_atom_site_aniso_U_33
_atom_site_aniso_U_23
_atom_site_aniso_U_13
_atom_site_aniso_U_12
P1 0.0336(4) 0.0458(4) 0.0302(4) 0.0047(3) 0.0086(3) 0.0047(3)
P2 0.0373(4) 0.0386(4) 0.0297(4) 0.0005(3) 0.0070(3) -0.0001(3)
C10 0.0386(16) 0.0394(15) 0.0314(14) 0.0019(12) 0.0109(12) 0.0044(13)
C11 0.0551(18) 0.0532(17) 0.0312(14) -0.0002(12) 0.0066(13) -0.0053(13)
C12 0.089(3) 0.107(3) 0.049(2) -0.020(2) 0.025(2) 0.013(3)
C13 0.086(3) 0.080(3) 0.0363(19) 0.0063(18) -0.0076(19) -0.014(2)
C14 0.106(3) 0.057(2) 0.045(2) -0.0044(17) 0.000(2) -0.022(2)
C15 0.0475(16) 0.0393(15) 0.0429(15) 0.0065(12) 0.0118(13) 0.0035(12)
C16 0.084(3) 0.047(2) 0.057(2) 0.0123(16) 0.014(2) 0.0099(18)
C17 0.062(2) 0.065(3) 0.102(3) 0.013(2) 0.039(2) -0.010(2)
C18 0.099(3) 0.046(2) 0.057(2) -0.0032(16) 0.018(2) -0.012(2)
C21 0.0426(16) 0.0394(14) 0.0289(13) 0.0043(11) 0.0131(12) 0.0002(12)
C22 0.0454(19) 0.0538(18) 0.0532(19) -0.0011(15) 0.0176(16) 0.0042(15)
C23 0.065(2) 0.061(2) 0.077(2) -0.0017(18) 0.034(2) 0.0165(19)
C24 0.096(3) 0.0423(18) 0.063(2) -0.0035(16) 0.045(2) 0.0087(19)
C25 0.080(3) 0.0459(18) 0.0418(17) -0.0043(14) 0.0137(17) -0.0114(18)
C26 0.0500(18) 0.0409(16) 0.0384(16) 0.0026(12) 0.0098(14) 0.0034(14)
C27 0.0438(16) 0.0327(13) 0.0274(13) -0.0036(10) 0.0047(12) -0.0014(11)
C28 0.059(2) 0.0559(18) 0.0379(17) 0.0038(13) 0.0139(16) 0.0087(16)
C29 0.085(3) 0.060(2) 0.0390(18) 0.0097(15) 0.0120(18) 0.0166(18)
C30 0.077(2) 0.0451(17) 0.0417(18) 0.0012(14) -0.0048(18) 0.0198(16)
C31 0.054(2) 0.0475(17) 0.0537(19) -0.0059(14) 0.0064(16) 0.0126(15)
C32 0.0495(18) 0.0379(15) 0.0369(15) -0.0026(12) 0.0090(14) 0.0035(13)

loop_
_atom_type_symbol
_atom_type_description
_atom_type_scat_dispersion_real
_atom_type_scat_dispersion_imag
_atom_type_scat_source
C C 0.0033 0.0016 'International Tables Vol C Tables 4.2.6.8 and 6.1.1.4'
H H 0.0000 0.0000 'International Tables Vol C Tables 4.2.6.8 and 6.1.1.4'
P P 0.1023 0.0942 'International Tables Vol C Tables 4.2.6.8 and 6.1.1.4'

loop_
_geom_angle_atom_site_label_1
_geom_angle_atom_site_label_2
_geom_angle_atom_site_label_3
_geom_angle
_geom_angle_site_symmetry_1
_geom_angle_site_symmetry_3
_geom_angle_publ_flag
C10 P1 C11 100.84(12) . . ?
C10 P1 C15 101.94(12) . . ?
C11 P1 C15 111.11(12) . . ?
C27 P2 C21 100.98(10) . . ?
C27 P2 C10 103.26(11) . . ?
C21 P2 C10 99.58(12) . . ?
P2 C10 P1 109.74(13) . . ?
C12 C11 C13 109.4(3) . . ?
C12 C11 C14 108.9(3) . . ?
C13 C11 C14 106.9(3) . . ?
C12 C11 P1 117.9(2) . . ?
C13 C11 P1 109.4(2) . . ?
C14 C11 P1 103.8(2) . . ?
C17 C15 C16 109.9(3) . . ?
C17 C15 C18 108.8(3) . . ?
C16 C15 C18 107.5(3) . . ?
C17 C15 P1 117.1(2) . . ?
C16 C15 P1 108.3(2) . . ?
C18 C15 P1 104.7(2) . . ?
C22 C21 C26 118.1(2) . . ?
C22 C21 P2 118.2(2) . . ?
C26 C21 P2 123.64(19) . . ?
C23 C22 C21 121.3(3) . . ?
C24 C23 C22 119.9(3) . . ?
C23 C24 C25 120.2(3) . . ?
C24 C25 C26 119.9(3) . . ?
C25 C26 C21 120.5(3) . . ?
C32 C27 C28 117.6(2) . . ?
C32 C27 P2 124.78(19) . . ?
C28 C27 P2 117.4(2) . . ?
C29 C28 C27 121.5(3) . . ?
C30 C29 C28 120.1(3) . . ?
C29 C30 C31 119.9(3) . . ?
C30 C31 C32 120.5(3) . . ?
C31 C32 C27 120.4(3) . . ?

loop_
_geom_bond_atom_site_label_1
_geom_bond_atom_site_label_2
_geom_bond_distance
_geom_bond_site_symmetry_2
_geom_bond_publ_flag
P1 C10 1.861(2) . ?
P1 C11 1.888(3) . ?
P1 C15 1.892(3) . ?
P2 C27 1.834(2) . ?
P2 C21 1.841(2) . ?
P2 C10 1.852(3) . ?
C11 C12 1.520(4) . ?
C11 C13 1.528(4) . ?
C11 C14 1.542(4) . ?
C15 C17 1.522(4) . ?
C15 C16 1.527(4) . ?
C15 C18 1.538(4) . ?
C21 C22 1.391(3) . ?
C21 C26 1.392(3) . ?
C22 C23 1.376(4) . ?
C23 C24 1.372(4) . ?
C24 C25 1.380(4) . ?
C25 C26 1.387(4) . ?
C27 C32 1.395(3) . ?
C27 C28 1.400(4) . ?
C28 C29 1.382(4) . ?
C29 C30 1.370(4) . ?
C30 C31 1.380(4) . ?
C31 C32 1.394(4) . ?

loop_
_cod_related_entry_id
_cod_related_entry_database
_cod_related_entry_code
1 ChemSpider 13952932
